data_7152286
loop_
_publ_author_name
'Komatsu, Yoshiyuki'
'Watanabe, Riki'
'Ikishima, Hideaki'
'Nakano, Keiji'
'Ichikawa, Yoshiyasu'
'Kotsuki, Hiyoshizo'

_publ_section_title
;
 Aminohydroxyacetone synthons: versatile intermediates for the
 organocatalytic asymmetric aldol reaction.
;
_journal_issue 15
_journal_name_full 'Organic &amp; biomolecular chemistry'
_journal_page_first 2993
_journal_page_last 3001
_journal_paper_doi 10.1039/c2ob07107j
_journal_volume 10
_journal_year 2012
_chemical_formula_moiety 'C29 H26 Br2 N2 O9 '
_chemical_formula_sum 'C29 H26 Br2 N2 O9'
_chemical_formula_weight 706.34
_space_group_IT_number 19
_symmetry_cell_setting orthorhombic
_symmetry_Int_Tables_number 19
_symmetry_space_group_name_Hall 'P 2ac 2ab'
_symmetry_space_group_name_H-M 'P 21 21 21'
_cell_angle_alpha 90.0000
_cell_angle_beta 90.0000
_cell_angle_gamma 90.0000
_cell_formula_units_Z 4
_cell_length_a 6.64749(14)
_cell_length_b 13.2825(3)
_cell_length_c 33.3205(7)
_cell_measurement_reflns_used 23454
_cell_measurement_temperature 173.1
_cell_measurement_theta_max 68.2
_cell_measurement_theta_min 3.3
_cell_volume 2942.04(11)
_computing_cell_refinement PROCESS-AUTO
_computing_data_collection PROCESS-AUTO
_computing_data_reduction CrystalStructure
_computing_publication_material 'CrystalStructure 3.8'
_computing_structure_refinement CRYSTALS
_computing_structure_solution SIR92
_diffrn_detector_area_resol_mean 10.00
_diffrn_measured_fraction_theta_full 1.000
_diffrn_measured_fraction_theta_max 1.000
_diffrn_measurement_device_type 'Rigaku RAXIS-RAPID'
_diffrn_measurement_method \w
_diffrn_radiation_type 'Cu K\a'
_diffrn_radiation_wavelength 1.54187
_diffrn_reflns_av_R_equivalents 0.071
_diffrn_reflns_limit_h_max 7
_diffrn_reflns_limit_h_min -8
_diffrn_reflns_limit_k_max 15
_diffrn_reflns_limit_k_min -15
_diffrn_reflns_limit_l_max 40
_diffrn_reflns_limit_l_min -40
_diffrn_reflns_number 28423
_diffrn_reflns_theta_full 68.20
_diffrn_reflns_theta_max 68.20
_exptl_absorpt_coefficient_mu 3.989
_exptl_absorpt_correction_type none
_exptl_crystal_colour colorless
_exptl_crystal_density_diffrn 1.595
_exptl_crystal_density_method 'not measured'
_exptl_crystal_description prism
_exptl_crystal_F_000 1424.00
_exptl_crystal_size_max 0.30
_exptl_crystal_size_mid 0.30
_exptl_crystal_size_min 0.30
_refine_diff_density_max 7.18
_refine_diff_density_min -5.06
_refine_ls_extinction_method none
_refine_ls_goodness_of_fit_ref 5.036
_refine_ls_hydrogen_treatment refxyz
_refine_ls_number_parameters 457
_refine_ls_number_reflns 23157
_refine_ls_R_factor_gt 0.0592
_refine_ls_shift/su_max 0.0514
_refine_ls_structure_factor_coef F
_refine_ls_weighting_details 'w = 1.0'
_refine_ls_weighting_scheme unit
_refine_ls_wR_factor_ref 0.0723
_reflns_number_gt 23034
_reflns_number_total 5336
_reflns_threshold_expression F^2^>2.0\s(F^2^)
_cod_data_source_file c2ob07107j.txt
_cod_data_source_block 100805
_cod_original_cell_volume 2942.05(11)
_cod_original_formula_sum 'C29 H26 Br2 N2 O9 '
_cod_database_code 7152286

loop_
_symmetry_equiv_pos_site_id
_symmetry_equiv_pos_as_xyz
1 +X,+Y,+Z
2 1/2+X,1/2-Y,-Z
3 -X,1/2+Y,1/2-Z
4 1/2-X,-Y,1/2+Z

loop_
_atom_site_label
_atom_site_type_symbol
_atom_site_fract_x
_atom_site_fract_y
_atom_site_fract_z
_atom_site_U_iso_or_equiv
_atom_site_adp_type
_atom_site_occupancy
_atom_site_symmetry_multiplicity
_atom_site_calc_flag
Br(1) Br 0.79599(11) 0.57077(4) 0.12102(2) 0.0707(2) Uani 1.00 1 d
Br(2) Br -0.04492(10) 0.45667(4) 0.01317(2) 0.0660(2) Uani 1.00 1 d
O(1) O 0.4266(4) 0.1153(2) 0.17403(10) 0.0440(10) Uani 1.00 1 d
O(2) O 0.4348(4) -0.1510(2) 0.17632(9) 0.0337(9) Uani 1.00 1 d
O(3) O 0.2319(4) 0.0138(2) 0.10106(9) 0.0380(9) Uani 1.00 1 d
O(4) O 0.9290(4) -0.0575(2) 0.24519(10) 0.0559(11) Uani 1.00 1 d
O(5) O 0.7259(4) 0.0717(2) 0.26133(10) 0.0537(11) Uani 1.00 1 d
O(6) O 0.1367(5) 0.2000(2) 0.17836(11) 0.0510(12) Uani 1.00 1 d
O(7) O -0.0969(4) -0.0162(2) 0.09335(11) 0.0665(13) Uani 1.00 1 d
O(8) O 0.6204(8) -0.3814(3) -0.00889(13) 0.1063(19) Uani 1.00 1 d
O(9) O 0.4511(7) -0.4854(3) 0.02592(15) 0.1041(19) Uani 1.00 1 d
N(1) N 0.6016(4) -0.0535(2) 0.22413(10) 0.0304(10) Uani 1.00 1 d
N(2) N 0.5115(7) -0.3996(4) 0.01751(16) 0.0639(18) Uani 1.00 1 d
C(1) C 0.4009(6) -0.0095(3) 0.22675(16) 0.0330(14) Uani 1.00 1 d
C(2) C 0.3338(6) 0.0207(3) 0.18518(14) 0.0338(14) Uani 1.00 1 d
C(3) C 0.4061(6) -0.0592(3) 0.15536(12) 0.0280(12) Uani 1.00 1 d
C(4) C 0.2540(6) -0.0806(3) 0.12172(15) 0.0340(13) Uani 1.00 1 d
C(5) C 0.3219(7) -0.1630(3) 0.09351(13) 0.0389(15) Uani 1.00 1 d
C(6) C 0.4930(7) -0.1515(3) 0.07026(16) 0.0419(16) Uani 1.00 1 d
C(7) C 0.5559(8) -0.2289(4) 0.04544(16) 0.0475(17) Uani 1.00 1 d
C(8) C 0.4462(8) -0.3178(4) 0.04480(15) 0.0463(16) Uani 1.00 1 d
C(9) C 0.2790(9) -0.3308(4) 0.0680(2) 0.059(2) Uani 1.00 1 d
C(10) C 0.2203(8) -0.2522(4) 0.09262(16) 0.0503(17) Uani 1.00 1 d
C(11) C 0.6097(6) -0.1506(3) 0.20133(14) 0.0318(13) Uani 1.00 1 d
C(12) C 0.7948(8) -0.1602(4) 0.17596(16) 0.0412(16) Uani 1.00 1 d
C(13) C 0.5867(9) -0.2398(4) 0.22944(17) 0.0480(18) Uani 1.00 1 d
C(14) C 0.7659(7) -0.0182(3) 0.24306(15) 0.0413(16) Uani 1.00 1 d
C(15) C 0.8965(11) 0.1207(5) 0.2782(2) 0.072(2) Uani 1.00 1 d
C(16) C 0.3127(7) 0.1984(3) 0.17215(13) 0.0346(14) Uani 1.00 1 d
C(17) C 0.4360(8) 0.2895(3) 0.16077(13) 0.0365(14) Uani 1.00 1 d
C(18) C 0.3448(8) 0.3806(4) 0.16011(18) 0.0510(18) Uani 1.00 1 d
C(19) C 0.4489(9) 0.4658(3) 0.14840(15) 0.0535(17) Uani 1.00 1 d
C(20) C 0.6506(8) 0.4544(4) 0.13753(13) 0.0461(16) Uani 1.00 1 d
C(21) C 0.7439(9) 0.3629(4) 0.13838(17) 0.0536(19) Uani 1.00 1 d
C(22) C 0.6369(7) 0.2787(3) 0.15039(16) 0.0422(16) Uani 1.00 1 d
C(23) C 0.0433(7) 0.0392(3) 0.08984(12) 0.0403(14) Uani 1.00 1 d
C(24) C 0.0317(7) 0.1408(3) 0.07119(12) 0.0334(13) Uani 1.00 1 d
C(25) C -0.1511(7) 0.1723(4) 0.05598(17) 0.0471(18) Uani 1.00 1 d
C(26) C -0.1735(9) 0.2672(4) 0.04003(16) 0.0523(19) Uani 1.00 1 d
C(27) C -0.0117(8) 0.3284(3) 0.03806(14) 0.0481(17) Uani 1.00 1 d
C(28) C 0.1694(8) 0.3018(3) 0.05330(16) 0.0415(16) Uani 1.00 1 d
C(29) C 0.1965(8) 0.2059(4) 0.06961(15) 0.0411(16) Uani 1.00 1 d
H(1) H 0.562(6) -0.093(3) 0.0725(12) 0.0494 Uiso 1.00 1 c
H(2) H 0.085(7) -0.258(3) 0.1025(13) 0.0614 Uiso 1.00 1 c
H(3) H 0.222(8) -0.384(3) 0.0671(15) 0.0676 Uiso 1.00 1 c
H(4) H 0.663(7) -0.223(3) 0.0291(13) 0.0567 Uiso 1.00 1 c
H(5) H 0.306(7) 0.189(3) 0.0793(13) 0.0457 Uiso 1.00 1 c
H(6) H 0.277(7) 0.347(3) 0.0506(13) 0.0486 Uiso 1.00 1 c
H(7) H -0.282(7) 0.290(3) 0.0296(13) 0.0601 Uiso 1.00 1 c
H(8) H -0.257(7) 0.139(3) 0.0555(14) 0.0550 Uiso 1.00 1 c
H(9) H 0.698(6) 0.207(3) 0.1532(12) 0.0508 Uiso 1.00 1 c
H(10) H 0.227(7) 0.389(3) 0.1691(14) 0.0611 Uiso 1.00 1 c
H(11) H 0.891(7) 0.357(3) 0.1361(13) 0.0632 Uiso 1.00 1 c
H(12) H 0.389(6) 0.539(3) 0.1487(12) 0.0639 Uiso 1.00 1 c
H(13) H 0.122(5) -0.102(2) 0.1307(9) 0.0174 Uiso 1.00 1 c
H(14) H 0.568(4) -0.038(2) 0.1420(8) 0.0115 Uiso 1.00 1 c
H(15) H 0.169(4) 0.019(2) 0.1859(8) 0.0046 Uiso 1.00 1 c
H(16) H 0.333(5) -0.059(3) 0.2356(11) 0.0303 Uiso 1.00 1 c
H(17) H 0.401(4) 0.054(2) 0.2457(8) 0.0014 Uiso 1.00 1 c
H(18) H 0.583(7) -0.297(3) 0.2112(14) 0.0567 Uiso 1.00 1 c
H(19) H 0.690(7) -0.242(3) 0.2481(14) 0.0566 Uiso 1.00 1 c
H(20) H 0.484(7) -0.227(3) 0.2456(15) 0.0566 Uiso 1.00 1 c
H(21) H 0.833(7) -0.108(3) 0.1622(13) 0.0538 Uiso 1.00 1 c
H(22) H 0.931(7) -0.170(3) 0.1930(12) 0.0537 Uiso 1.00 1 c
H(23) H 0.758(6) -0.224(3) 0.1519(13) 0.0539 Uiso 1.00 1 c
H(24) H 0.914(9) 0.168(4) 0.2592(17) 0.0896 Uiso 1.00 1 c
H(25) H 0.858(9) 0.173(4) 0.2941(18) 0.0895 Uiso 1.00 1 c
H(26) H 0.939(8) 0.078(4) 0.3007(16) 0.0895 Uiso 1.00 1 c

loop_
_atom_site_aniso_label
_atom_site_aniso_U_11
_atom_site_aniso_U_22
_atom_site_aniso_U_33
_atom_site_aniso_U_12
_atom_site_aniso_U_13
_atom_site_aniso_U_23
Br(1) 0.0934(5) 0.0507(3) 0.0681(4) -0.0272(3) -0.0021(4) 0.0086(3)
Br(2) 0.0799(4) 0.0510(3) 0.0670(4) 0.0216(3) -0.0112(3) 0.0026(3)
O(1) 0.0321(19) 0.0288(18) 0.071(2) -0.0006(16) -0.0019(18) -0.0017(16)
O(2) 0.0357(19) 0.0301(17) 0.0352(18) -0.0057(16) -0.0021(16) 0.0041(14)
O(3) 0.0261(18) 0.0414(19) 0.047(2) -0.0143(14) -0.0057(15) 0.0123(15)
O(4) 0.033(2) 0.063(2) 0.072(2) 0.013(2) -0.0042(18) -0.005(2)
O(5) 0.032(2) 0.054(2) 0.075(2) -0.0074(19) -0.0149(18) -0.022(2)
O(6) 0.032(2) 0.046(2) 0.075(2) 0.0068(17) 0.0114(18) 0.0007(19)
O(7) 0.034(2) 0.084(3) 0.081(2) -0.021(2) -0.0122(18) 0.042(2)
O(8) 0.168(5) 0.080(3) 0.071(3) 0.056(3) 0.065(3) 0.017(2)
O(9) 0.083(3) 0.094(3) 0.135(4) -0.025(3) 0.033(3) -0.042(3)
N(1) 0.0188(19) 0.033(2) 0.039(2) 0.0005(17) 0.0029(15) -0.0083(19)
N(2) 0.060(3) 0.065(3) 0.066(3) 0.007(2) 0.006(3) -0.003(3)
C(1) 0.016(2) 0.032(2) 0.051(3) -0.006(2) 0.006(2) -0.009(2)
C(2) 0.023(2) 0.029(2) 0.050(3) -0.003(2) -0.000(2) 0.001(2)
C(3) 0.029(2) 0.023(2) 0.032(2) -0.006(2) -0.0038(19) 0.007(2)
C(4) 0.018(2) 0.043(2) 0.042(2) -0.008(2) -0.000(2) 0.012(2)
C(5) 0.041(3) 0.052(3) 0.024(2) -0.004(2) 0.001(2) 0.004(2)
C(6) 0.038(3) 0.036(3) 0.052(3) 0.001(2) -0.002(2) 0.011(2)
C(7) 0.035(3) 0.061(3) 0.046(3) 0.007(3) 0.018(2) 0.011(2)
C(8) 0.041(3) 0.063(3) 0.036(2) 0.002(3) -0.010(2) -0.007(2)
C(9) 0.050(4) 0.057(4) 0.071(4) -0.017(3) 0.004(3) -0.024(3)
C(10) 0.033(3) 0.063(3) 0.055(3) -0.021(2) 0.017(2) -0.016(2)
C(11) 0.024(2) 0.027(2) 0.045(2) 0.006(2) -0.003(2) -0.000(2)
C(12) 0.036(3) 0.043(3) 0.045(3) 0.011(2) 0.003(2) -0.000(2)
C(13) 0.053(4) 0.049(3) 0.041(3) -0.007(3) -0.010(2) 0.008(2)
C(14) 0.025(2) 0.051(3) 0.048(3) -0.006(2) 0.004(2) 0.002(2)
C(15) 0.067(4) 0.059(4) 0.091(6) -0.014(4) -0.017(4) -0.016(3)
C(16) 0.034(3) 0.039(3) 0.031(2) 0.001(2) -0.006(2) -0.008(2)
C(17) 0.054(3) 0.025(2) 0.030(2) -0.002(2) 0.004(2) -0.002(2)
C(18) 0.046(3) 0.038(3) 0.069(4) 0.008(2) 0.011(3) 0.005(2)
C(19) 0.068(3) 0.027(2) 0.065(3) -0.002(3) 0.013(3) 0.008(2)
C(20) 0.068(3) 0.042(3) 0.028(2) -0.010(3) 0.006(2) 0.001(2)
C(21) 0.049(3) 0.050(3) 0.062(3) -0.005(3) -0.002(2) 0.005(2)
C(22) 0.045(3) 0.018(2) 0.063(3) 0.009(2) 0.005(2) 0.003(2)
C(23) 0.033(2) 0.058(3) 0.030(2) -0.009(2) -0.009(2) 0.008(2)
C(24) 0.033(2) 0.044(3) 0.023(2) 0.005(2) 0.002(2) 0.005(2)
C(25) 0.036(3) 0.064(4) 0.041(3) -0.007(2) -0.004(2) 0.007(2)
C(26) 0.045(3) 0.065(4) 0.048(3) 0.020(3) -0.008(2) 0.008(3)
C(27) 0.058(4) 0.049(3) 0.038(3) 0.004(3) 0.009(2) -0.001(2)
C(28) 0.038(3) 0.035(3) 0.051(3) 0.004(2) -0.007(2) 0.008(2)
C(29) 0.030(2) 0.055(3) 0.039(3) 0.005(2) -0.008(2) -0.004(2)

loop_
_atom_type_symbol
_atom_type_description
_atom_type_scat_dispersion_real
_atom_type_scat_dispersion_imag
_atom_type_scat_source
C C 0.018 0.009
;
International Tables for Crystallography
(1992, Vol. C, Tables 4.2.6.8 and 6.1.1.4)
;
H H 0.000 0.000
;
International Tables for Crystallography
(1992, Vol. C, Table 6.1.1.4)
;
O O 0.049 0.032
;
International Tables for Crystallography
(1992, Vol. C, Tables 4.2.6.8 and 6.1.1.4)
;
N N 0.031 0.018
;
International Tables for Crystallography
(1992, Vol. C, Tables 4.2.6.8 and 6.1.1.4)
;
Br Br -0.676 1.280
;
International Tables for Crystallography
(1992, Vol. C, Tables 4.2.6.8 and 6.1.1.4)
;

loop_
_geom_angle_atom_site_label_1
_geom_angle_atom_site_label_2
_geom_angle_atom_site_label_3
_geom_angle
_geom_angle_publ_flag
C(2) O(1) C(16) 119.1(3) yes
C(3) O(2) C(11) 113.1(3) yes
C(4) O(3) C(23) 116.4(3) yes
C(14) O(5) C(15) 114.9(4) yes
C(1) N(1) C(11) 114.1(3) yes
C(1) N(1) C(14) 125.1(3) yes
C(11) N(1) C(14) 120.5(3) yes
O(8) N(2) O(9) 124.2(5) yes
O(8) N(2) C(8) 119.6(4) yes
O(9) N(2) C(8) 116.1(4) yes
N(1) C(1) C(2) 108.8(3) yes
O(1) C(2) C(1) 109.9(3) yes
O(1) C(2) C(3) 107.5(3) yes
C(1) C(2) C(3) 108.6(3) yes
O(2) C(3) C(2) 108.6(3) yes
O(2) C(3) C(4) 106.7(3) yes
C(2) C(3) C(4) 113.3(3) yes
O(3) C(4) C(3) 104.7(3) yes
O(3) C(4) C(5) 111.3(3) yes
C(3) C(4) C(5) 113.0(3) yes
C(4) C(5) C(6) 121.0(4) yes
C(4) C(5) C(10) 119.6(4) yes
C(6) C(5) C(10) 119.3(4) yes
C(5) C(6) C(7) 120.1(4) yes
C(6) C(7) C(8) 118.8(4) yes
N(2) C(8) C(7) 118.6(4) yes
N(2) C(8) C(9) 119.5(5) yes
C(7) C(8) C(9) 121.8(5) yes
C(8) C(9) C(10) 118.0(5) yes
C(5) C(10) C(9) 121.9(5) yes
O(2) C(11) N(1) 105.7(3) yes
O(2) C(11) C(12) 109.8(3) yes
O(2) C(11) C(13) 105.9(3) yes
N(1) C(11) C(12) 112.9(3) yes
N(1) C(11) C(13) 110.8(3) yes
C(12) C(11) C(13) 111.3(4) yes
O(4) C(14) O(5) 121.8(4) yes
O(4) C(14) N(1) 127.4(4) yes
O(5) C(14) N(1) 110.8(3) yes
O(1) C(16) O(6) 124.3(4) yes
O(1) C(16) C(17) 111.4(4) yes
O(6) C(16) C(17) 124.3(4) yes
C(16) C(17) C(18) 118.5(4) yes
C(16) C(17) C(22) 120.1(4) yes
C(18) C(17) C(22) 121.3(4) yes
C(17) C(18) C(19) 120.8(5) yes
C(18) C(19) C(20) 117.7(4) yes
Br(1) C(20) C(19) 118.3(3) yes
Br(1) C(20) C(21) 119.9(4) yes
C(19) C(20) C(21) 121.8(5) yes
C(20) C(21) C(22) 119.5(5) yes
C(17) C(22) C(21) 118.9(4) yes
O(3) C(23) O(7) 122.9(4) yes
O(3) C(23) C(24) 113.0(4) yes
O(7) C(23) C(24) 124.1(4) yes
C(23) C(24) C(25) 118.3(4) yes
C(23) C(24) C(29) 122.5(4) yes
C(25) C(24) C(29) 119.2(4) yes
C(24) C(25) C(26) 121.0(5) yes
C(25) C(26) C(27) 118.9(5) yes
Br(2) C(27) C(26) 117.8(4) yes
Br(2) C(27) C(28) 119.9(4) yes
C(26) C(27) C(28) 122.3(5) yes
C(27) C(28) C(29) 119.9(4) yes
C(24) C(29) C(28) 118.6(4) yes
N(1) C(1) H(16) 101(2) no
N(1) C(1) H(17) 110.8(15) no
C(2) C(1) H(16) 111(2) no
C(2) C(1) H(17) 109.7(16) no
H(16) C(1) H(17) 115(3) no
O(1) C(2) H(15) 116.8(15) no
C(1) C(2) H(15) 105.6(15) no
C(3) C(2) H(15) 108.2(15) no
O(2) C(3) H(14) 105.4(15) no
C(2) C(3) H(14) 111.1(15) no
C(4) C(3) H(14) 111.3(14) no
O(3) C(4) H(13) 108(2) no
C(3) C(4) H(13) 115.2(19) no
C(5) C(4) H(13) 104.6(19) no
C(5) C(6) H(1) 118(2) no
C(7) C(6) H(1) 122(2) no
C(6) C(7) H(4) 122(2) no
C(8) C(7) H(4) 119(2) no
C(8) C(9) H(3) 118(3) no
C(10) C(9) H(3) 124(3) no
C(5) C(10) H(2) 122(2) no
C(9) C(10) H(2) 114(2) no
C(11) C(12) H(21) 118(3) no
C(11) C(12) H(22) 114(2) no
C(11) C(12) H(23) 106(2) no
H(21) C(12) H(22) 98(3) no
H(21) C(12) H(23) 106(3) no
H(22) C(12) H(23) 116(3) no
C(11) C(13) H(18) 103(2) no
C(11) C(13) H(19) 112(2) no
C(11) C(13) H(20) 108(3) no
H(18) C(13) H(19) 114(4) no
H(18) C(13) H(20) 121(4) no
H(19) C(13) H(20) 100(4) no
O(5) C(15) H(24) 98(3) no
O(5) C(15) H(25) 111(4) no
O(5) C(15) H(26) 105(3) no
H(24) C(15) H(25) 85(5) no
H(24) C(15) H(26) 155(5) no
H(25) C(15) H(26) 95(4) no
C(17) C(18) H(10) 122(3) no
C(19) C(18) H(10) 117(3) no
C(18) C(19) H(12) 124(2) no
C(20) C(19) H(12) 118(2) no
C(20) C(21) H(11) 122(2) no
C(22) C(21) H(11) 118(2) no
C(17) C(22) H(9) 117(2) no
C(21) C(22) H(9) 124(2) no
C(24) C(25) H(8) 126(3) no
C(26) C(25) H(8) 113(3) no
C(25) C(26) H(7) 125(3) no
C(27) C(26) H(7) 116(3) no
C(27) C(28) H(6) 118(2) no
C(29) C(28) H(6) 122(2) no
C(24) C(29) H(5) 121(3) no
C(28) C(29) H(5) 121(3) no

loop_
_geom_bond_atom_site_label_1
_geom_bond_atom_site_label_2
_geom_bond_distance
_geom_bond_publ_flag
Br(1) C(20) 1.904(5) yes
Br(2) C(27) 1.908(5) yes
O(1) C(2) 1.449(5) yes
O(1) C(16) 1.339(5) yes
O(2) C(3) 1.419(5) yes
O(2) C(11) 1.431(5) yes
O(3) C(4) 1.438(5) yes
O(3) C(23) 1.351(5) yes
O(4) C(14) 1.205(5) yes
O(5) C(14) 1.367(6) yes
O(5) C(15) 1.423(8) yes
O(6) C(16) 1.189(6) yes
O(7) C(23) 1.194(6) yes
O(8) N(2) 1.164(7) yes
O(9) N(2) 1.241(7) yes
N(1) C(1) 1.459(5) yes
N(1) C(11) 1.498(5) yes
N(1) C(14) 1.345(5) yes
N(2) C(8) 1.482(7) yes
C(1) C(2) 1.510(6) yes
C(2) C(3) 1.531(6) yes
C(3) C(4) 1.537(6) yes
C(4) C(5) 1.511(6) yes
C(5) C(6) 1.384(7) yes
C(5) C(10) 1.365(7) yes
C(6) C(7) 1.384(7) yes
C(7) C(8) 1.388(8) yes
C(8) C(9) 1.364(8) yes
C(9) C(10) 1.385(8) yes
C(11) C(12) 1.498(7) yes
C(11) C(13) 1.519(7) yes
C(16) C(17) 1.509(6) yes
C(17) C(18) 1.353(7) yes
C(17) C(22) 1.387(7) yes
C(18) C(19) 1.383(7) yes
C(19) C(20) 1.397(8) yes
C(20) C(21) 1.365(8) yes
C(21) C(22) 1.386(7) yes
C(23) C(24) 1.487(6) yes
C(24) C(25) 1.381(7) yes
C(24) C(29) 1.397(7) yes
C(25) C(26) 1.376(8) yes
C(26) C(27) 1.350(8) yes
C(27) C(28) 1.353(7) yes
C(28) C(29) 1.396(7) yes
C(1) H(16) 0.86(3) no
C(1) H(17) 1.05(3) no
C(2) H(15) 1.09(3) no
C(3) H(14) 1.20(3) no
C(4) H(13) 0.97(3) no
C(6) H(1) 0.90(4) no
C(7) H(4) 0.90(4) no
C(9) H(3) 0.81(5) no
C(10) H(2) 0.96(4) no
C(12) H(21) 0.87(4) no
C(12) H(22) 1.08(4) no
C(12) H(23) 1.19(4) no
C(13) H(18) 0.98(4) no
C(13) H(19) 0.93(4) no
C(13) H(20) 0.89(5) no
C(15) H(24) 0.90(6) no
C(15) H(25) 0.91(6) no
C(15) H(26) 0.98(5) no
C(18) H(10) 0.85(5) no
C(19) H(12) 1.06(4) no
C(21) H(11) 0.98(4) no
C(22) H(9) 1.04(4) no
C(25) H(8) 0.83(4) no
C(26) H(7) 0.86(5) no
C(28) H(6) 0.94(4) no
C(29) H(5) 0.83(4) no

loop_
_geom_contact_atom_site_label_1
_geom_contact_atom_site_label_2
_geom_contact_distance
_geom_contact_site_symmetry_2
Br(1) C(19) 2.846(5) .
Br(1) C(21) 2.842(5) .
Br(2) O(8) 3.181(4) 1_465
Br(2) O(9) 3.464(5) 1_465
Br(2) O(9) 3.412(5) 1_565
Br(2) N(2) 3.516(5) 1_465
Br(2) C(26) 2.805(6) .
Br(2) C(28) 2.837(5) .
O(1) O(2) 3.539(4) .
O(1) O(3) 3.067(4) .
O(1) O(5) 3.571(4) .
O(1) O(6) 2.236(4) .
O(1) N(1) 3.028(4) .
O(1) C(1) 2.422(5) .
O(1) C(3) 2.404(5) .
O(1) C(4) 3.336(5) .
O(1) C(17) 2.356(5) .
O(1) C(18) 3.595(6) .
O(1) C(22) 2.698(5) .
O(2) O(1) 3.539(4) .
O(2) O(3) 3.592(4) .
O(2) N(1) 2.334(4) .
O(2) C(1) 2.532(5) .
O(2) C(2) 2.396(5) .
O(2) C(4) 2.373(5) .
O(2) C(5) 2.864(5) .
O(2) C(6) 3.555(6) .
O(2) C(10) 3.408(6) .
O(2) C(12) 2.396(6) .
O(2) C(13) 2.355(6) .
O(2) C(14) 3.592(5) .
O(3) O(1) 3.067(4) .
O(3) O(2) 3.592(4) .
O(3) O(7) 2.236(4) .
O(3) C(2) 2.885(5) .
O(3) C(3) 2.357(5) .
O(3) C(5) 2.436(5) .
O(3) C(6) 2.981(5) .
O(3) C(10) 3.546(6) .
O(3) C(16) 3.451(5) .
O(3) C(24) 2.368(5) .
O(3) C(29) 2.769(6) .
O(4) O(5) 2.249(4) .
O(4) N(1) 2.287(4) .
O(4) C(1) 3.260(5) 1_655
O(4) C(2) 3.510(5) 1_655
O(4) C(11) 2.858(5) .
O(4) C(12) 2.825(6) .
O(4) C(13) 3.364(6) .
O(4) C(15) 2.619(7) .
O(5) O(1) 3.571(4) .
O(5) O(4) 2.249(4) .
O(5) N(1) 2.233(4) .
O(5) C(1) 2.675(5) .
O(5) C(13) 3.268(6) 3_655
O(5) C(19) 3.518(6) 3_645
O(6) O(1) 2.236(4) .
O(6) C(2) 2.727(5) .
O(6) C(17) 2.390(6) .
O(6) C(18) 2.835(6) .
O(7) O(3) 2.236(4) .
O(7) O(8) 3.443(5) 2_445
O(7) C(4) 2.658(5) .
O(7) C(5) 3.398(6) .
O(7) C(6) 3.355(6) 1_455
O(7) C(12) 3.428(6) 1_455
O(7) C(24) 2.372(5) .
O(7) C(25) 2.820(7) .
O(8) Br(2) 3.181(4) 1_645
O(8) O(7) 3.443(5) 2_545
O(8) O(9) 2.127(6) .
O(8) C(5) 3.177(6) 2_545
O(8) C(6) 3.241(7) 2_545
O(8) C(7) 2.750(7) .
O(8) C(7) 3.465(7) 2_545
O(8) C(8) 2.292(6) .
O(8) C(9) 3.487(8) .
O(8) C(9) 3.596(7) 2_545
O(8) C(10) 3.373(6) 2_545
O(8) C(23) 3.454(6) 2_545
O(9) Br(2) 3.412(5) 1_545
O(9) Br(2) 3.464(5) 1_645
O(9) O(8) 2.127(6) .
O(9) C(7) 3.538(7) .
O(9) C(8) 2.314(7) .
O(9) C(9) 2.737(7) .
O(9) C(28) 3.511(7) 1_545
N(1) O(1) 3.028(4) .
N(1) O(2) 2.334(4) .
N(1) O(4) 2.287(4) .
N(1) O(5) 2.233(4) .
N(1) C(2) 2.414(5) .
N(1) C(3) 2.635(5) .
N(1) C(12) 2.497(6) .
N(1) C(13) 2.484(6) .
N(1) C(15) 3.527(8) .
N(2) Br(2) 3.516(5) 1_645
N(2) C(7) 2.468(7) .
N(2) C(9) 2.460(8) .
C(1) O(1) 2.422(5) .
C(1) O(2) 2.532(5) .
C(1) O(4) 3.260(5) 1_455
C(1) O(5) 2.675(5) .
C(1) C(3) 2.469(6) .
C(1) C(11) 2.481(6) .
C(1) C(13) 3.301(7) .
C(1) C(14) 2.489(6) .
C(1) C(16) 3.358(6) .
C(2) O(2) 2.396(5) .
C(2) O(3) 2.885(5) .
C(2) O(4) 3.510(5) 1_455
C(2) O(6) 2.727(5) .
C(2) N(1) 2.414(5) .
C(2) C(4) 2.562(6) .
C(2) C(11) 2.972(6) .
C(2) C(14) 3.499(6) .
C(2) C(16) 2.404(6) .
C(3) O(1) 2.404(5) .
C(3) O(3) 2.357(5) .
C(3) N(1) 2.635(5) .
C(3) C(1) 2.469(6) .
C(3) C(5) 2.542(6) .
C(3) C(6) 3.143(6) .
C(3) C(10) 3.532(6) .
C(3) C(11) 2.377(6) .
C(3) C(12) 2.992(7) .
C(3) C(16) 3.522(6) .
C(3) C(23) 3.506(6) .
C(4) O(1) 3.336(5) .
C(4) O(2) 2.373(5) .
C(4) O(7) 2.658(5) .
C(4) C(2) 2.562(6) .
C(4) C(6) 2.520(6) .
C(4) C(10) 2.487(7) .
C(4) C(23) 2.371(6) .
C(5) O(2) 2.864(5) .
C(5) O(3) 2.436(5) .
C(5) O(7) 3.398(6) .
C(5) O(8) 3.177(6) 2_445
C(5) C(3) 2.542(6) .
C(5) C(7) 2.398(7) .
C(5) C(8) 2.747(7) .
C(5) C(9) 2.404(7) .
C(5) C(23) 3.264(7) .
C(6) O(2) 3.555(6) .
C(6) O(3) 2.981(5) .
C(6) O(7) 3.355(6) 1_655
C(6) O(8) 3.241(7) 2_445
C(6) C(3) 3.143(6) .
C(6) C(4) 2.520(6) .
C(6) C(8) 2.386(7) .
C(6) C(9) 2.775(7) .
C(6) C(10) 2.372(7) .
C(7) O(8) 2.750(7) .
C(7) O(8) 3.465(7) 2_445
C(7) O(9) 3.538(7) .
C(7) N(2) 2.468(7) .
C(7) C(5) 2.398(7) .
C(7) C(9) 2.405(8) .
C(7) C(10) 2.746(7) .
C(8) O(8) 2.292(6) .
C(8) O(9) 2.314(7) .
C(8) C(5) 2.747(7) .
C(8) C(6) 2.386(7) .
C(8) C(10) 2.356(7) .
C(9) O(8) 3.487(8) .
C(9) O(8) 3.596(7) 2_445
C(9) O(9) 2.737(7) .
C(9) N(2) 2.460(8) .
C(9) C(5) 2.404(7) .
C(9) C(6) 2.775(7) .
C(9) C(7) 2.405(8) .
C(10) O(2) 3.408(6) .
C(10) O(3) 3.546(6) .
C(10) O(8) 3.373(6) 2_445
C(10) C(3) 3.532(6) .
C(10) C(4) 2.487(7) .
C(10) C(6) 2.372(7) .
C(10) C(7) 2.746(7) .
C(10) C(8) 2.356(7) .
C(11) O(4) 2.858(5) .
C(11) C(1) 2.481(6) .
C(11) C(2) 2.972(6) .
C(11) C(3) 2.377(6) .
C(11) C(14) 2.470(6) .
C(12) O(2) 2.396(6) .
C(12) O(4) 2.825(6) .
C(12) O(7) 3.428(6) 1_655
C(12) N(1) 2.497(6) .
C(12) C(3) 2.992(7) .
C(12) C(13) 2.491(7) .
C(12) C(14) 2.931(7) .
C(13) O(2) 2.355(6) .
C(13) O(4) 3.364(6) .
C(13) O(5) 3.268(6) 3_645
C(13) N(1) 2.484(6) .
C(13) C(1) 3.301(7) .
C(13) C(12) 2.491(7) .
C(13) C(14) 3.208(7) .
C(13) C(16) 3.446(7) 3_645
C(14) O(2) 3.592(5) .
C(14) C(1) 2.489(6) .
C(14) C(2) 3.499(6) .
C(14) C(11) 2.470(6) .
C(14) C(12) 2.931(7) .
C(14) C(13) 3.208(7) .
C(14) C(15) 2.352(8) .
C(14) C(18) 3.572(7) 3_645
C(15) O(4) 2.619(7) .
C(15) N(1) 3.527(8) .
C(15) C(14) 2.352(8) .
C(16) O(3) 3.451(5) .
C(16) C(1) 3.358(6) .
C(16) C(2) 2.404(6) .
C(16) C(3) 3.522(6) .
C(16) C(13) 3.446(7) 3_655
C(16) C(18) 2.462(7) .
C(16) C(22) 2.511(7) .
C(16) C(29) 3.504(6) .
C(17) O(1) 2.356(5) .
C(17) O(6) 2.390(6) .
C(17) C(19) 2.379(6) .
C(17) C(20) 2.727(7) .
C(17) C(21) 2.387(7) .
C(18) O(1) 3.595(6) .
C(18) O(6) 2.835(6) .
C(18) C(14) 3.572(7) 3_655
C(18) C(16) 2.462(7) .
C(18) C(20) 2.379(7) .
C(18) C(21) 2.760(8) .
C(18) C(22) 2.389(7) .
C(19) Br(1) 2.846(5) .
C(19) O(5) 3.518(6) 3_655
C(19) C(17) 2.379(6) .
C(19) C(21) 2.413(8) .
C(19) C(22) 2.783(7) .
C(20) C(17) 2.727(7) .
C(20) C(18) 2.379(7) .
C(20) C(22) 2.376(7) .
C(21) Br(1) 2.842(5) .
C(21) C(17) 2.387(7) .
C(21) C(18) 2.760(8) .
C(21) C(19) 2.413(8) .
C(21) C(26) 3.558(7) 1_655
C(22) O(1) 2.698(5) .
C(22) C(16) 2.511(7) .
C(22) C(18) 2.389(7) .
C(22) C(19) 2.783(7) .
C(22) C(20) 2.376(7) .
C(23) O(8) 3.454(6) 2_445
C(23) C(3) 3.506(6) .
C(23) C(4) 2.371(6) .
C(23) C(5) 3.264(7) .
C(23) C(25) 2.463(7) .
C(23) C(29) 2.529(7) .
C(24) O(3) 2.368(5) .
C(24) O(7) 2.372(5) .
C(24) C(26) 2.399(7) .
C(24) C(27) 2.740(6) .
C(24) C(28) 2.402(7) .
C(25) O(7) 2.820(7) .
C(25) C(23) 2.463(7) .
C(25) C(27) 2.348(7) .
C(25) C(28) 2.740(7) .
C(25) C(29) 2.396(7) .
C(26) Br(2) 2.805(6) .
C(26) C(21) 3.558(7) 1_455
C(26) C(24) 2.399(7) .
C(26) C(28) 2.367(7) .
C(26) C(28) 3.406(7) 2_455
C(26) C(29) 2.771(7) .
C(27) C(24) 2.740(6) .
C(27) C(25) 2.348(7) .
C(27) C(29) 2.380(7) .
C(28) Br(2) 2.837(5) .
C(28) O(9) 3.511(7) 1_565
C(28) C(24) 2.402(7) .
C(28) C(25) 2.740(7) .
C(28) C(26) 2.367(7) .
C(28) C(26) 3.406(7) 2_555
C(29) O(3) 2.769(6) .
C(29) C(16) 3.504(6) .
C(29) C(23) 2.529(7) .
C(29) C(25) 2.396(7) .
C(29) C(26) 2.771(7) .
C(29) C(27) 2.380(7) .
Br(1) H(2) 3.04(4) 1_665
Br(1) H(3) 3.40(5) 1_665
Br(1) H(11) 2.95(4) .
Br(1) H(12) 2.89(4) .
Br(1) H(23) 2.93(4) 1_565
Br(1) H(26) 3.15(5) 3_755
Br(2) H(1) 3.46(4) 2_455
Br(2) H(3) 3.29(5) 1_565
Br(2) H(6) 2.87(4) .
Br(2) H(7) 2.77(4) .
Br(2) H(8) 3.24(4) 2_555
O(1) H(5) 3.40(4) .
O(1) H(9) 2.28(4) .
O(1) H(14) 2.48(3) .
O(1) H(15) 2.17(3) .
O(1) H(16) 3.16(3) .
O(1) H(17) 2.53(2) .
O(1) H(19) 3.30(4) 3_655
O(1) H(20) 3.45(4) 3_655
O(2) H(13) 2.66(3) .
O(2) H(14) 2.09(3) .
O(2) H(15) 2.88(3) .
O(2) H(16) 2.42(3) .
O(2) H(17) 3.58(3) .
O(2) H(18) 2.47(4) .
O(2) H(19) 3.17(4) .
O(2) H(20) 2.54(4) .
O(2) H(21) 2.75(4) .
O(2) H(22) 3.40(4) 1_455
O(2) H(22) 3.35(4) .
O(2) H(23) 2.49(4) .
O(2) H(25) 3.20(6) 3_645
O(3) H(1) 2.78(4) .
O(3) H(5) 2.49(4) .
O(3) H(13) 1.97(3) .
O(3) H(14) 2.71(3) .
O(3) H(15) 2.86(2) .
O(4) H(10) 3.12(4) 3_645
O(4) H(15) 2.74(3) 1_655
O(4) H(16) 2.70(3) 1_655
O(4) H(17) 3.47(2) 1_655
O(4) H(19) 2.93(4) .
O(4) H(21) 2.91(4) .
O(4) H(22) 2.29(4) .
O(4) H(24) 3.03(6) .
O(4) H(25) 3.50(6) .
O(4) H(26) 2.58(5) .
O(5) H(10) 3.37(4) 3_645
O(5) H(12) 3.12(4) 3_645
O(5) H(16) 3.26(3) .
O(5) H(17) 2.23(2) .
O(5) H(18) 2.84(4) 3_655
O(5) H(20) 3.03(4) 3_655
O(5) H(24) 1.79(6) .
O(5) H(25) 1.94(6) .
O(5) H(26) 1.93(5) .
O(6) H(5) 3.49(4) .
O(6) H(9) 3.03(4) 1_455
O(6) H(10) 2.60(4) .
O(6) H(11) 3.00(4) 1_455
O(6) H(15) 2.43(2) .
O(6) H(17) 3.45(3) .
O(6) H(19) 2.81(4) 3_655
O(6) H(24) 3.10(5) 1_455
O(7) H(1) 2.58(4) 1_455
O(7) H(2) 3.44(4) .
O(7) H(8) 2.64(4) .
O(7) H(13) 2.23(3) .
O(7) H(14) 2.77(3) 1_455
O(7) H(15) 3.59(2) .
O(7) H(21) 2.64(4) 1_455
O(7) H(23) 3.51(4) 1_455
O(8) H(4) 2.47(4) .
O(8) H(4) 3.41(4) 2_445
O(9) H(3) 2.45(5) .
O(9) H(6) 2.63(4) 1_545
O(9) H(7) 3.47(5) 1_645
N(1) H(14) 2.75(2) .
N(1) H(15) 3.29(3) .
N(1) H(16) 1.83(3) .
N(1) H(17) 2.08(3) .
N(1) H(18) 3.27(4) .
N(1) H(19) 2.70(4) .
N(1) H(20) 2.54(4) .
N(1) H(21) 2.67(4) .
N(1) H(22) 2.88(4) .
N(1) H(23) 3.46(4) .
N(2) H(3) 2.55(5) .
N(2) H(4) 2.58(4) .
N(2) H(4) 3.23(4) 2_445
C(1) H(14) 3.06(3) .
C(1) H(15) 2.09(3) .
C(1) H(18) 3.50(4) 3_655
C(1) H(20) 3.01(4) .
C(2) H(13) 2.82(3) .
C(2) H(14) 2.26(3) .
C(2) H(16) 1.99(3) .
C(2) H(17) 2.11(2) .
C(3) H(1) 2.98(4) .
C(3) H(13) 2.14(3) .
C(3) H(15) 2.14(3) .
C(3) H(16) 2.72(3) .
C(3) H(17) 3.37(3) .
C(3) H(21) 2.92(4) .
C(3) H(23) 3.20(4) .
C(4) H(1) 2.63(4) .
C(4) H(2) 2.69(4) .
C(4) H(14) 2.27(3) .
C(4) H(15) 2.58(2) .
C(4) H(21) 3.13(4) 1_455
C(4) H(22) 3.41(4) 1_455
C(5) H(1) 1.97(4) .
C(5) H(2) 2.04(4) .
C(5) H(3) 3.14(4) .
C(5) H(4) 3.22(4) .
C(5) H(13) 1.99(3) .
C(5) H(14) 2.84(3) .
C(5) H(23) 3.58(4) .
C(6) H(2) 3.24(4) .
C(6) H(3) 3.58(5) .
C(6) H(4) 2.01(4) .
C(6) H(13) 3.25(3) .
C(6) H(14) 2.87(3) .
C(6) H(23) 3.38(4) .
C(7) H(1) 2.01(4) .
C(7) H(3) 3.12(5) .
C(8) H(1) 3.21(4) .
C(8) H(2) 3.18(4) .
C(8) H(3) 1.89(5) .
C(8) H(4) 1.98(4) .
C(8) H(4) 3.15(4) 2_445
C(9) H(2) 1.98(4) .
C(9) H(4) 3.20(4) .
C(9) H(4) 3.40(4) 2_445
C(9) H(12) 3.28(4) 1_545
C(10) H(1) 3.17(4) .
C(10) H(3) 1.95(4) .
C(10) H(12) 3.52(4) 1_545
C(10) H(13) 2.46(3) .
C(11) H(14) 2.50(3) .
C(11) H(16) 2.48(3) .
C(11) H(17) 3.39(3) .
C(11) H(18) 1.99(4) .
C(11) H(19) 2.05(4) .
C(11) H(20) 1.98(4) .
C(11) H(21) 2.05(4) .
C(11) H(22) 2.17(4) .
C(11) H(23) 2.15(4) .
C(12) H(2) 3.37(4) 1_655
C(12) H(13) 2.76(3) 1_655
C(12) H(14) 2.49(3) .
C(12) H(15) 3.46(3) 1_655
C(12) H(18) 2.58(4) .
C(12) H(19) 2.73(4) .
C(12) H(20) 3.23(5) .
C(12) H(25) 3.35(6) 3_745
C(13) H(16) 2.94(4) .
C(13) H(17) 2.86(3) 3_645
C(13) H(21) 3.28(4) .
C(13) H(22) 2.75(4) .
C(13) H(23) 2.83(4) .
C(13) H(24) 3.57(6) 3_645
C(13) H(24) 3.56(6) 3_745
C(13) H(25) 3.27(6) 3_645
C(14) H(10) 3.18(4) 3_645
C(14) H(15) 3.33(3) 1_655
C(14) H(16) 2.94(3) .
C(14) H(17) 2.61(2) .
C(14) H(19) 3.02(4) .
C(14) H(20) 3.35(4) .
C(14) H(21) 2.98(4) .
C(14) H(22) 2.84(4) .
C(14) H(24) 2.71(6) .
C(14) H(25) 3.12(6) .
C(14) H(26) 2.58(5) .
C(15) H(12) 3.27(4) 3_645
C(15) H(17) 3.58(2) .
C(15) H(18) 3.39(4) 3_655
C(15) H(19) 3.41(4) 3_755
C(15) H(20) 3.34(5) 3_655
C(15) H(22) 3.16(4) 3_755
C(16) H(5) 3.10(4) .
C(16) H(9) 2.64(4) .
C(16) H(10) 2.59(4) .
C(16) H(15) 2.61(3) .
C(16) H(17) 3.17(3) .
C(16) H(19) 2.77(4) 3_655
C(16) H(20) 3.21(5) 3_655
C(17) H(5) 3.14(4) .
C(17) H(9) 2.08(4) .
C(17) H(10) 1.94(4) .
C(17) H(11) 3.26(4) .
C(17) H(12) 3.36(4) .
C(17) H(19) 3.18(4) 3_655
C(17) H(20) 3.17(5) 3_655
C(18) H(9) 3.30(4) .
C(18) H(11) 3.14(4) 1_455
C(18) H(12) 2.16(4) .
C(18) H(19) 3.48(4) 3_655
C(18) H(26) 3.48(5) 3_655
C(19) H(10) 1.92(4) .
C(19) H(11) 3.30(4) .
C(19) H(26) 3.43(5) 3_655
C(20) H(9) 3.35(4) .
C(20) H(10) 3.13(4) .
C(20) H(11) 2.06(4) .
C(20) H(12) 2.11(4) .
C(21) H(9) 2.15(4) .
C(21) H(10) 3.39(4) 1_655
C(21) H(12) 3.35(4) .
C(22) H(5) 3.44(4) .
C(22) H(10) 3.16(4) .
C(22) H(11) 2.04(4) .
C(22) H(20) 3.56(5) 3_655
C(23) H(5) 2.68(4) .
C(23) H(8) 2.66(4) .
C(23) H(13) 2.37(3) .
C(23) H(15) 3.32(2) .
C(23) H(21) 3.40(4) 1_455
C(24) H(5) 1.96(4) .
C(24) H(6) 3.27(4) .
C(24) H(7) 3.19(4) .
C(24) H(8) 1.99(5) .
C(25) H(5) 3.15(4) .
C(25) H(6) 3.59(4) 2_455
C(25) H(7) 1.99(4) .
C(25) H(9) 3.42(4) 1_455
C(26) H(5) 3.60(4) .
C(26) H(6) 3.20(4) .
C(26) H(6) 3.40(4) 2_455
C(26) H(7) 3.57(4) 2_555
C(26) H(8) 1.86(4) .
C(26) H(11) 3.44(4) 1_455
C(27) H(5) 3.13(4) .
C(27) H(6) 1.98(4) .
C(27) H(7) 1.89(5) .
C(27) H(7) 3.15(4) 2_555
C(27) H(8) 3.05(4) .
C(27) H(8) 3.57(4) 2_555
C(27) H(11) 3.35(4) 1_455
C(28) H(5) 1.95(4) .
C(28) H(7) 3.11(5) .
C(28) H(7) 3.04(4) 2_555
C(28) H(8) 3.56(4) .
C(28) H(11) 3.40(4) 1_455
C(29) H(6) 2.06(4) .
C(29) H(7) 3.31(4) 2_555
C(29) H(8) 3.17(5) .
H(1) Br(2) 3.46(4) 2_555
H(1) O(3) 2.78(4) .
H(1) O(7) 2.58(4) 1_655
H(1) C(3) 2.98(4) .
H(1) C(4) 2.63(4) .
H(1) C(5) 1.97(4) .
H(1) C(7) 2.01(4) .
H(1) C(8) 3.21(4) .
H(1) C(10) 3.17(4) .
H(1) H(4) 2.34(6) .
H(1) H(8) 3.37(6) 1_655
H(1) H(13) 3.51(5) .
H(1) H(14) 2.43(5) .
H(1) H(21) 3.49(6) .
H(1) H(23) 3.42(6) .
H(2) Br(1) 3.04(4) 1_445
H(2) O(7) 3.44(4) .
H(2) C(4) 2.69(4) .
H(2) C(5) 2.04(4) .
H(2) C(6) 3.24(4) .
H(2) C(8) 3.18(4) .
H(2) C(9) 1.98(4) .
H(2) C(12) 3.37(4) 1_455
H(2) H(3) 2.25(6) .
H(2) H(13) 2.29(5) .
H(2) H(21) 3.28(6) 1_455
H(2) H(22) 3.39(6) 1_455
H(2) H(23) 2.76(6) 1_455
H(2) H(25) 3.59(7) 3_645
H(3) Br(1) 3.40(5) 1_445
H(3) Br(2) 3.29(5) 1_545
H(3) O(9) 2.45(5) .
H(3) N(2) 2.55(5) .
H(3) C(5) 3.14(4) .
H(3) C(6) 3.58(5) .
H(3) C(7) 3.12(5) .
H(3) C(8) 1.89(5) .
H(3) C(10) 1.95(4) .
H(3) H(2) 2.25(6) .
H(3) H(4) 3.53(6) 2_445
H(3) H(12) 3.10(6) 1_545
H(4) O(8) 2.47(4) .
H(4) O(8) 3.41(4) 2_545
H(4) N(2) 2.58(4) .
H(4) N(2) 3.23(4) 2_545
H(4) C(5) 3.22(4) .
H(4) C(6) 2.01(4) .
H(4) C(8) 1.98(4) .
H(4) C(8) 3.15(4) 2_545
H(4) C(9) 3.20(4) .
H(4) C(9) 3.40(4) 2_545
H(4) H(1) 2.34(6) .
H(4) H(3) 3.53(6) 2_545
H(5) O(1) 3.40(4) .
H(5) O(3) 2.49(4) .
H(5) O(6) 3.49(4) .
H(5) C(16) 3.10(4) .
H(5) C(17) 3.14(4) .
H(5) C(22) 3.44(4) .
H(5) C(23) 2.68(4) .
H(5) C(24) 1.96(4) .
H(5) C(25) 3.15(4) .
H(5) C(26) 3.60(4) .
H(5) C(27) 3.13(4) .
H(5) C(28) 1.95(4) .
H(5) H(6) 2.32(6) .
H(5) H(7) 3.46(6) 1_655
H(5) H(8) 3.08(6) 1_655
H(5) H(9) 3.59(6) .
H(6) Br(2) 2.87(4) .
H(6) O(9) 2.63(4) 1_565
H(6) C(24) 3.27(4) .
H(6) C(25) 3.59(4) 2_555
H(6) C(26) 3.20(4) .
H(6) C(26) 3.40(4) 2_555
H(6) C(27) 1.98(4) .
H(6) C(29) 2.06(4) .
H(6) H(5) 2.32(6) .
H(6) H(7) 3.10(6) 1_655
H(6) H(7) 3.26(6) 2_555
H(6) H(8) 3.55(6) 2_555
H(7) Br(2) 2.77(4) .
H(7) O(9) 3.47(5) 1_465
H(7) C(24) 3.19(4) .
H(7) C(25) 1.99(4) .
H(7) C(26) 3.57(4) 2_455
H(7) C(27) 1.89(5) .
H(7) C(27) 3.15(4) 2_455
H(7) C(28) 3.11(5) .
H(7) C(28) 3.04(4) 2_455
H(7) C(29) 3.31(4) 2_455
H(7) H(5) 3.46(6) 1_455
H(7) H(6) 3.10(6) 1_455
H(7) H(6) 3.26(6) 2_455
H(7) H(8) 2.19(6) .
H(8) Br(2) 3.24(4) 2_455
H(8) O(7) 2.64(4) .
H(8) C(23) 2.66(4) .
H(8) C(24) 1.99(5) .
H(8) C(26) 1.86(4) .
H(8) C(27) 3.05(4) .
H(8) C(27) 3.57(4) 2_455
H(8) C(28) 3.56(4) .
H(8) C(29) 3.17(5) .
H(8) H(1) 3.37(6) 1_455
H(8) H(5) 3.08(6) 1_455
H(8) H(6) 3.55(6) 2_455
H(8) H(7) 2.19(6) .
H(8) H(9) 3.39(6) 1_455
H(9) O(1) 2.28(4) .
H(9) O(6) 3.03(4) 1_655
H(9) C(16) 2.64(4) .
H(9) C(17) 2.08(4) .
H(9) C(18) 3.30(4) .
H(9) C(20) 3.35(4) .
H(9) C(21) 2.15(4) .
H(9) C(25) 3.42(4) 1_655
H(9) H(5) 3.59(6) .
H(9) H(8) 3.39(6) 1_655
H(9) H(11) 2.44(6) .
H(9) H(14) 3.38(5) .
H(10) O(4) 3.12(4) 3_655
H(10) O(5) 3.37(4) 3_655
H(10) O(6) 2.60(4) .
H(10) C(14) 3.18(4) 3_655
H(10) C(16) 2.59(4) .
H(10) C(17) 1.94(4) .
H(10) C(19) 1.92(4) .
H(10) C(20) 3.13(4) .
H(10) C(21) 3.39(4) 1_455
H(10) C(22) 3.16(4) .
H(10) H(11) 2.52(6) 1_455
H(10) H(12) 2.37(6) .
H(10) H(19) 3.31(6) 3_655
H(10) H(26) 2.92(7) 3_655
H(11) Br(1) 2.95(4) .
H(11) O(6) 3.00(4) 1_655
H(11) C(17) 3.26(4) .
H(11) C(18) 3.14(4) 1_655
H(11) C(19) 3.30(4) .
H(11) C(20) 2.06(4) .
H(11) C(22) 2.04(4) .
H(11) C(26) 3.44(4) 1_655
H(11) C(27) 3.35(4) 1_655
H(11) C(28) 3.40(4) 1_655
H(11) H(9) 2.44(6) .
H(11) H(10) 2.52(6) 1_655
H(12) Br(1) 2.89(4) .
H(12) O(5) 3.12(4) 3_655
H(12) C(9) 3.28(4) 1_565
H(12) C(10) 3.52(4) 1_565
H(12) C(15) 3.27(4) 3_655
H(12) C(17) 3.36(4) .
H(12) C(18) 2.16(4) .
H(12) C(20) 2.11(4) .
H(12) C(21) 3.35(4) .
H(12) H(3) 3.10(6) 1_565
H(12) H(10) 2.37(6) .
H(12) H(18) 3.27(6) 1_565
H(12) H(25) 3.08(7) 3_655
H(12) H(26) 2.80(7) 3_655
H(13) O(2) 2.66(3) .
H(13) O(3) 1.97(3) .
H(13) O(7) 2.23(3) .
H(13) C(2) 2.82(3) .
H(13) C(3) 2.14(3) .
H(13) C(5) 1.99(3) .
H(13) C(6) 3.25(3) .
H(13) C(10) 2.46(3) .
H(13) C(12) 2.76(3) 1_455
H(13) C(23) 2.37(3) .
H(13) H(1) 3.51(5) .
H(13) H(2) 2.29(5) .
H(13) H(14) 3.11(4) .
H(13) H(15) 2.46(4) .
H(13) H(21) 2.19(5) 1_455
H(13) H(22) 2.60(5) 1_455
H(13) H(23) 3.00(5) 1_455
H(14) O(1) 2.48(3) .
H(14) O(2) 2.09(3) .
H(14) O(3) 2.71(3) .
H(14) O(7) 2.77(3) 1_655
H(14) N(1) 2.75(2) .
H(14) C(1) 3.06(3) .
H(14) C(2) 2.26(3) .
H(14) C(4) 2.27(3) .
H(14) C(5) 2.84(3) .
H(14) C(6) 2.87(3) .
H(14) C(11) 2.50(3) .
H(14) C(12) 2.49(3) .
H(14) H(1) 2.43(5) .
H(14) H(9) 3.38(5) .
H(14) H(13) 3.11(4) .
H(14) H(15) 3.12(4) .
H(14) H(16) 3.50(4) .
H(14) H(21) 2.10(5) .
H(14) H(22) 3.43(5) .
H(14) H(23) 2.79(5) .
H(15) O(1) 2.17(3) .
H(15) O(2) 2.88(3) .
H(15) O(3) 2.86(2) .
H(15) O(4) 2.74(3) 1_455
H(15) O(6) 2.43(2) .
H(15) O(7) 3.59(2) .
H(15) N(1) 3.29(3) .
H(15) C(1) 2.09(3) .
H(15) C(3) 2.14(3) .
H(15) C(4) 2.58(2) .
H(15) C(12) 3.46(3) 1_455
H(15) C(14) 3.33(3) 1_455
H(15) C(16) 2.61(3) .
H(15) C(23) 3.32(2) .
H(15) H(13) 2.46(4) .
H(15) H(14) 3.12(4) .
H(15) H(16) 2.24(4) .
H(15) H(17) 2.56(4) .
H(15) H(21) 2.91(5) 1_455
H(15) H(22) 2.98(5) 1_455
H(15) H(24) 3.57(6) 1_455
H(16) O(1) 3.16(3) .
H(16) O(2) 2.42(3) .
H(16) O(4) 2.70(3) 1_455
H(16) O(5) 3.26(3) .
H(16) N(1) 1.83(3) .
H(16) C(2) 1.99(3) .
H(16) C(3) 2.72(3) .
H(16) C(11) 2.48(3) .
H(16) C(13) 2.94(4) .
H(16) C(14) 2.94(3) .
H(16) H(14) 3.50(4) .
H(16) H(15) 2.24(4) .
H(16) H(17) 1.61(5) .
H(16) H(19) 3.42(6) .
H(16) H(20) 2.46(6) .
H(16) H(22) 3.36(6) 1_455
H(17) O(1) 2.53(2) .
H(17) O(2) 3.58(3) .
H(17) O(4) 3.47(2) 1_455
H(17) O(5) 2.23(2) .
H(17) O(6) 3.45(3) .
H(17) N(1) 2.08(3) .
H(17) C(2) 2.11(2) .
H(17) C(3) 3.37(3) .
H(17) C(11) 3.39(3) .
H(17) C(13) 2.86(3) 3_655
H(17) C(14) 2.61(2) .
H(17) C(15) 3.58(2) .
H(17) C(16) 3.17(3) .
H(17) H(15) 2.56(4) .
H(17) H(16) 1.61(5) .
H(17) H(18) 2.44(5) 3_655
H(17) H(19) 2.78(5) 3_655
H(17) H(20) 3.02(5) 3_655
H(17) H(24) 3.60(6) 1_455
H(17) H(26) 3.59(6) 1_455
H(18) O(2) 2.47(4) .
H(18) O(5) 2.84(4) 3_645
H(18) N(1) 3.27(4) .
H(18) C(1) 3.50(4) 3_645
H(18) C(11) 1.99(4) .
H(18) C(12) 2.58(4) .
H(18) C(15) 3.39(4) 3_645
H(18) H(12) 3.27(6) 1_545
H(18) H(17) 2.44(5) 3_645
H(18) H(19) 1.59(6) .
H(18) H(20) 1.62(6) .
H(18) H(21) 3.43(6) .
H(18) H(22) 2.93(6) .
H(18) H(23) 2.49(6) .
H(18) H(24) 3.48(7) 3_645
H(18) H(24) 3.51(7) 3_745
H(18) H(25) 2.97(7) 3_645
H(19) O(1) 3.30(4) 3_645
H(19) O(2) 3.17(4) .
H(19) O(4) 2.93(4) .
H(19) O(6) 2.81(4) 3_645
H(19) N(1) 2.70(4) .
H(19) C(11) 2.05(4) .
H(19) C(12) 2.73(4) .
H(19) C(14) 3.02(4) .
H(19) C(15) 3.41(4) 3_745
H(19) C(16) 2.77(4) 3_645
H(19) C(17) 3.18(4) 3_645
H(19) C(18) 3.48(4) 3_645
H(19) H(10) 3.31(6) 3_645
H(19) H(16) 3.42(6) .
H(19) H(17) 2.78(5) 3_645
H(19) H(18) 1.59(6) .
H(19) H(20) 1.39(7) .
H(19) H(21) 3.51(6) .
H(19) H(22) 2.62(6) .
H(19) H(23) 3.25(6) .
H(19) H(24) 2.90(7) 3_745
H(19) H(25) 3.50(7) 3_745
H(20) O(1) 3.45(4) 3_645
H(20) O(2) 2.54(4) .
H(20) O(5) 3.03(4) 3_645
H(20) N(1) 2.54(4) .
H(20) C(1) 3.01(4) .
H(20) C(11) 1.98(4) .
H(20) C(12) 3.23(5) .
H(20) C(14) 3.35(4) .
H(20) C(15) 3.34(5) 3_645
H(20) C(16) 3.21(5) 3_645
H(20) C(17) 3.17(5) 3_645
H(20) C(22) 3.56(5) 3_645
H(20) H(16) 2.46(6) .
H(20) H(17) 3.02(5) 3_645
H(20) H(18) 1.62(6) .
H(20) H(19) 1.39(7) .
H(20) H(22) 3.53(7) .
H(20) H(24) 3.00(8) 3_645
H(20) H(25) 2.95(8) 3_645
H(21) O(2) 2.75(4) .
H(21) O(4) 2.91(4) .
H(21) O(7) 2.64(4) 1_655
H(21) N(1) 2.67(4) .
H(21) C(3) 2.92(4) .
H(21) C(4) 3.13(4) 1_655
H(21) C(11) 2.05(4) .
H(21) C(13) 3.28(4) .
H(21) C(14) 2.98(4) .
H(21) C(23) 3.40(4) 1_655
H(21) H(1) 3.49(6) .
H(21) H(2) 3.28(6) 1_655
H(21) H(13) 2.19(5) 1_655
H(21) H(14) 2.10(5) .
H(21) H(15) 2.91(5) 1_655
H(21) H(18) 3.43(6) .
H(21) H(19) 3.51(6) .
H(21) H(22) 1.47(6) .
H(21) H(23) 1.66(6) .
H(22) O(2) 3.35(4) .
H(22) O(2) 3.40(4) 1_655
H(22) O(4) 2.29(4) .
H(22) N(1) 2.88(4) .
H(22) C(4) 3.41(4) 1_655
H(22) C(11) 2.17(4) .
H(22) C(13) 2.75(4) .
H(22) C(14) 2.84(4) .
H(22) C(15) 3.16(4) 3_745
H(22) H(2) 3.39(6) 1_655
H(22) H(13) 2.60(5) 1_655
H(22) H(14) 3.43(5) .
H(22) H(15) 2.98(5) 1_655
H(22) H(16) 3.36(6) 1_655
H(22) H(18) 2.93(6) .
H(22) H(19) 2.62(6) .
H(22) H(20) 3.53(7) .
H(22) H(21) 1.47(6) .
H(22) H(23) 1.93(6) .
H(22) H(24) 2.87(7) 3_745
H(22) H(25) 2.55(7) 3_745
H(22) H(26) 3.47(7) 3_745
H(23) Br(1) 2.93(4) 1_545
H(23) O(2) 2.49(4) .
H(23) O(7) 3.51(4) 1_655
H(23) N(1) 3.46(4) .
H(23) C(3) 3.20(4) .
H(23) C(5) 3.58(4) .
H(23) C(6) 3.38(4) .
H(23) C(11) 2.15(4) .
H(23) C(13) 2.83(4) .
H(23) H(1) 3.42(6) .
H(23) H(2) 2.76(6) 1_655
H(23) H(13) 3.00(5) 1_655
H(23) H(14) 2.79(5) .
H(23) H(18) 2.49(6) .
H(23) H(19) 3.25(6) .
H(23) H(21) 1.66(6) .
H(23) H(22) 1.93(6) .
H(23) H(25) 3.41(7) 3_745
H(24) O(4) 3.03(6) .
H(24) O(5) 1.79(6) .
H(24) O(6) 3.10(5) 1_655
H(24) C(13) 3.57(6) 3_655
H(24) C(13) 3.56(6) 3_755
H(24) C(14) 2.71(6) .
H(24) H(15) 3.57(6) 1_655
H(24) H(17) 3.60(6) 1_655
H(24) H(18) 3.48(7) 3_655
H(24) H(18) 3.51(7) 3_755
H(24) H(19) 2.90(7) 3_755
H(24) H(20) 3.00(8) 3_655
H(24) H(22) 2.87(7) 3_755
H(24) H(25) 1.22(8) .
H(24) H(26) 1.83(8) .
H(25) O(2) 3.20(6) 3_655
H(25) O(4) 3.50(6) .
H(25) O(5) 1.94(6) .
H(25) C(12) 3.35(6) 3_755
H(25) C(13) 3.27(6) 3_655
H(25) C(14) 3.12(6) .
H(25) H(2) 3.59(7) 3_655
H(25) H(12) 3.08(7) 3_645
H(25) H(18) 2.97(7) 3_655
H(25) H(19) 3.50(7) 3_755
H(25) H(20) 2.95(8) 3_655
H(25) H(22) 2.55(7) 3_755
H(25) H(23) 3.41(7) 3_755
H(25) H(24) 1.22(8) .
H(25) H(26) 1.39(8) .
H(26) Br(1) 3.15(5) 3_745
H(26) O(4) 2.58(5) .
H(26) O(5) 1.93(5) .
H(26) C(14) 2.58(5) .
H(26) C(18) 3.48(5) 3_645
H(26) C(19) 3.43(5) 3_645
H(26) H(10) 2.92(7) 3_645
H(26) H(12) 2.80(7) 3_645
H(26) H(17) 3.59(6) 1_655
H(26) H(22) 3.47(7) 3_755
H(26) H(24) 1.83(8) .
H(26) H(25) 1.39(8) .

loop_
_geom_torsion_atom_site_label_1
_geom_torsion_atom_site_label_2
_geom_torsion_atom_site_label_3
_geom_torsion_atom_site_label_4
_geom_torsion
C(2) O(1) C(16) O(6) -1.5(6)
C(2) O(1) C(16) C(17) 179.1(3)
C(16) O(1) C(2) C(1) -108.7(4)
C(16) O(1) C(2) C(3) 133.3(3)
C(3) O(2) C(11) N(1) 47.2(4)
C(3) O(2) C(11) C(12) -74.8(4)
C(3) O(2) C(11) C(13) 164.9(3)
C(11) O(2) C(3) C(2) -73.3(4)
C(11) O(2) C(3) C(4) 164.3(3)
C(4) O(3) C(23) O(7) -6.5(6)
C(4) O(3) C(23) C(24) 176.1(3)
C(23) O(3) C(4) C(3) -139.0(3)
C(23) O(3) C(4) C(5) 98.6(4)
C(15) O(5) C(14) O(4) 7.9(7)
C(15) O(5) C(14) N(1) -173.0(4)
C(1) N(1) C(11) O(2) 21.7(4)
C(1) N(1) C(11) C(12) 141.7(4)
C(1) N(1) C(11) C(13) -92.6(4)
C(11) N(1) C(1) C(2) -65.6(4)
C(1) N(1) C(14) O(4) 171.7(4)
C(1) N(1) C(14) O(5) -7.4(6)
C(14) N(1) C(1) C(2) 120.5(4)
C(11) N(1) C(14) O(4) -1.9(7)
C(11) N(1) C(14) O(5) 179.0(3)
C(14) N(1) C(11) O(2) -164.1(3)
C(14) N(1) C(11) C(12) -44.0(5)
C(14) N(1) C(11) C(13) 81.7(5)
O(8) N(2) C(8) C(7) -17.5(8)
O(8) N(2) C(8) C(9) 161.3(5)
O(9) N(2) C(8) C(7) 159.3(5)
O(9) N(2) C(8) C(9) -21.8(7)
N(1) C(1) C(2) O(1) -79.2(4)
N(1) C(1) C(2) C(3) 38.1(4)
O(1) C(2) C(3) O(2) 142.7(3)
O(1) C(2) C(3) C(4) -98.9(4)
C(1) C(2) C(3) O(2) 23.9(4)
C(1) C(2) C(3) C(4) 142.3(3)
O(2) C(3) C(4) O(3) -179.2(3)
O(2) C(3) C(4) C(5) -57.9(4)
C(2) C(3) C(4) O(3) 61.3(4)
C(2) C(3) C(4) C(5) -177.3(3)
O(3) C(4) C(5) C(6) 54.2(5)
O(3) C(4) C(5) C(10) -129.7(4)
C(3) C(4) C(5) C(6) -63.3(5)
C(3) C(4) C(5) C(10) 112.8(4)
C(4) C(5) C(6) C(7) 178.2(4)
C(4) C(5) C(10) C(9) -178.6(5)
C(6) C(5) C(10) C(9) -2.4(8)
C(10) C(5) C(6) C(7) 2.1(7)
C(5) C(6) C(7) C(8) -0.8(7)
C(6) C(7) C(8) N(2) 178.7(4)
C(6) C(7) C(8) C(9) -0.1(6)
N(2) C(8) C(9) C(10) -178.9(5)
C(7) C(8) C(9) C(10) -0.1(6)
C(8) C(9) C(10) C(5) 1.4(8)
O(1) C(16) C(17) C(18) -175.8(4)
O(1) C(16) C(17) C(22) 5.6(5)
O(6) C(16) C(17) C(18) 4.7(7)
O(6) C(16) C(17) C(22) -173.9(4)
C(16) C(17) C(18) C(19) -177.5(4)
C(16) C(17) C(22) C(21) 177.2(4)
C(18) C(17) C(22) C(21) -1.3(7)
C(22) C(17) C(18) C(19) 1.0(8)
C(17) C(18) C(19) C(20) -0.3(6)
C(18) C(19) C(20) Br(1) 179.6(3)
C(18) C(19) C(20) C(21) -0.2(5)
Br(1) C(20) C(21) C(22) -179.9(3)
C(19) C(20) C(21) C(22) -0.1(6)
C(20) C(21) C(22) C(17) 0.8(7)
O(3) C(23) C(24) C(25) 175.6(4)
O(3) C(23) C(24) C(29) -6.3(5)
O(7) C(23) C(24) C(25) -1.8(6)
O(7) C(23) C(24) C(29) 176.3(4)
C(23) C(24) C(25) C(26) 177.0(4)
C(23) C(24) C(29) C(28) -176.9(4)
C(25) C(24) C(29) C(28) 1.2(7)
C(29) C(24) C(25) C(26) -1.2(7)
C(24) C(25) C(26) C(27) 2.4(8)
C(25) C(26) C(27) Br(2) 176.7(4)
C(25) C(26) C(27) C(28) -3.8(8)
Br(2) C(27) C(28) C(29) -176.6(3)
C(26) C(27) C(28) C(29) 3.9(8)
C(27) C(28) C(29) C(24) -2.5(7)
